data_7210096
loop_
_publ_author_name
'Rajput, Gunjan'
'Singh, Vikram'
'Gupta, Ajit N.'
'Yadav, Manoj Kumar'
'Kumar, Vinod'
'Singh, Santosh Kumar'
'Prasad, Akhilesh'
'Drew, Michael G. B.'
'Singh, Nanhai'

_publ_section_title
;
 Unusual C--H&#x22EF;Ni anagostic interactions in new homoleptic Ni(ii)
 dithio complexes
;
_journal_issue 23
_journal_name_full CrystEngComm
_journal_page_first 4676
_journal_paper_doi 10.1039/c3ce27096c
_journal_volume 15
_journal_year 2013
_chemical_formula_sum 'C24 H22 N4 Ni O2 S4'
_chemical_formula_weight 585.41
_chemical_name_systematic
;
?
;
_space_group_IT_number 2
_symmetry_cell_setting triclinic
_symmetry_space_group_name_Hall '-P 1'
_symmetry_space_group_name_H-M 'P -1'
_atom_sites_solution_hydrogens geom
_atom_sites_solution_primary direct
_atom_sites_solution_secondary difmap
_audit_creation_method SHELXL-97
_cell_angle_alpha 78.834(11)
_cell_angle_beta 76.312(12)
_cell_angle_gamma 83.671(13)
_cell_formula_units_Z 1
_cell_length_a 6.1216(11)
_cell_length_b 10.3788(16)
_cell_length_c 10.7918(9)
_cell_measurement_reflns_used 4843
_cell_measurement_temperature 293(2)
_cell_measurement_theta_max 27.48
_cell_measurement_theta_min 3.43
_cell_volume 652.08(17)
_computing_cell_refinement 'Crysalis, Oxford Diffraction'
_computing_data_collection 'Crysalis, Oxford Diffraction'
_computing_data_reduction 'Crysalis, Oxford Diffraction'
_computing_molecular_graphics PLATON(Spek,2004)
_computing_structure_refinement 'SHELXL-97 (Sheldrick, 1997)'
_computing_structure_solution 'SHELXS-97 (Sheldrick, 1997)'
_diffrn_ambient_temperature 293(2)
_diffrn_measured_fraction_theta_full 0.953
_diffrn_measured_fraction_theta_max 0.953
_diffrn_measurement_device 'Oxford Diffaction X-Calibur System'
_diffrn_measurement_method '321 frames, counting time 10 s.'
_diffrn_radiation_monochromator graphite
_diffrn_radiation_source 'fine-focus sealed tube'
_diffrn_radiation_type MoK\a
_diffrn_radiation_wavelength 0.71073
_diffrn_reflns_av_R_equivalents 0.0240
_diffrn_reflns_av_sigmaI/netI 0.0555
_diffrn_reflns_limit_h_max 7
_diffrn_reflns_limit_h_min -7
_diffrn_reflns_limit_k_max 13
_diffrn_reflns_limit_k_min -12
_diffrn_reflns_limit_l_max 13
_diffrn_reflns_limit_l_min -13
_diffrn_reflns_number 4830
_diffrn_reflns_theta_full 27.48
_diffrn_reflns_theta_max 27.48
_diffrn_reflns_theta_min 3.43
_diffrn_standards_decay_% n/a
_diffrn_standards_interval_count n/a
_diffrn_standards_interval_time n/a
_diffrn_standards_number n/a
_exptl_absorpt_coefficient_mu 1.094
_exptl_absorpt_correction_T_max 1.000
_exptl_absorpt_correction_T_min 0.83180
_exptl_absorpt_correction_type multi-scan
_exptl_absorpt_process_details 'ABSPACK, Oxford Diffraction Ltd'
_exptl_crystal_colour green
_exptl_crystal_density_diffrn 1.491
_exptl_crystal_density_method 'not measured'
_exptl_crystal_description needle
_exptl_crystal_F_000 302
_exptl_crystal_size_max 0.30
_exptl_crystal_size_mid 0.05
_exptl_crystal_size_min 0.05
_refine_diff_density_max 0.736
_refine_diff_density_min -0.402
_refine_diff_density_rms 0.071
_refine_ls_extinction_method none
_refine_ls_goodness_of_fit_ref 0.968
_refine_ls_hydrogen_treatment constr
_refine_ls_matrix_type full
_refine_ls_number_parameters 161
_refine_ls_number_reflns 2842
_refine_ls_number_restraints 0
_refine_ls_restrained_S_all 0.968
_refine_ls_R_factor_all 0.0897
_refine_ls_R_factor_gt 0.0575
_refine_ls_shift/su_max 0.000
_refine_ls_shift/su_mean 0.000
_refine_ls_structure_factor_coef Fsqd
_refine_ls_weighting_details
;
_refine_ls_weighting_details
w=1/[\s^2^(Fo^2^)+(0.0955P)^2^+0.0980P] where P=(Fo^2^+2Fc^2^)/3
;
_refine_ls_weighting_scheme calc
_refine_ls_wR_factor_gt 0.1549
_refine_ls_wR_factor_ref 0.1758
_reflns_number_gt 1887
_reflns_number_total 2842
_reflns_threshold_expression >2sigma(I)
_cod_data_source_file c3ce27096c.txt
_cod_data_source_block 5
_cod_original_cell_volume 652.08(16)
_cod_original_sg_symbol_H-M P-1
_cod_database_code 7210096

loop_
_symmetry_equiv_pos_as_xyz
'x, y, z'
'-x, -y, -z'

loop_
_atom_site_label
_atom_site_type_symbol
_atom_site_fract_x
_atom_site_fract_y
_atom_site_fract_z
_atom_site_U_iso_or_equiv
_atom_site_adp_type
_atom_site_occupancy
_atom_site_symmetry_multiplicity
_atom_site_calc_flag
_atom_site_refinement_flags
_atom_site_disorder_assembly
Ni1 Ni 0.0000 0.0000 0.0000 0.0530(3) Uani 1 2 d S .
S11 S -0.21132(19) 0.04360(10) -0.14394(10) 0.0603(3) Uani 1 1 d . .
C12 C -0.2857(6) -0.1159(4) -0.0921(4) 0.0532(9) Uani 1 1 d . .
S13 S -0.14333(19) -0.19138(11) 0.02560(11) 0.0615(3) Uani 1 1 d . .
N14 N -0.4310(6) -0.1707(3) -0.1334(3) 0.0568(8) Uani 1 1 d . .
C21 C -0.5467(7) -0.0989(4) -0.2333(4) 0.0653(11) Uani 1 1 d . .
H21A H -0.5260 -0.0057 -0.2442 0.078 Uiso 1 1 calc R .
H21B H -0.7069 -0.1106 -0.2041 0.078 Uiso 1 1 calc R .
C22 C -0.4639(8) -0.1429(4) -0.3621(4) 0.0632(11) Uani 1 1 d . .
C23 C -0.2444(9) -0.1316(5) -0.4234(5) 0.0758(13) Uani 1 1 d . .
H23 H -0.1445 -0.0972 -0.3875 0.091 Uiso 1 1 calc R .
N24 N -0.1777(15) -0.1724(8) -0.5384(8) 0.153(3) Uani 1 1 d . .
C25 C -0.3416(19) -0.2123(8) -0.5807(8) 0.134(4) Uani 1 1 d . .
H25 H -0.2958 -0.2330 -0.6634 0.160 Uiso 1 1 calc R .
C26 C -0.553(2) -0.2279(8) -0.5287(9) 0.149(3) Uani 1 1 d . .
H26 H -0.6555 -0.2610 -0.5641 0.179 Uiso 1 1 calc R .
C27 C -0.5934(13) -0.1899(6) -0.4221(6) 0.109(2) Uani 1 1 d . .
H27 H -0.7423 -0.1959 -0.3765 0.131 Uiso 1 1 calc R .
C31 C -0.4893(8) -0.3063(5) -0.0782(5) 0.0695(12) Uani 1 1 d . A
H31A H -0.6514 -0.3100 -0.0625 0.083 Uiso 1 1 calc R .
H31B H -0.4464 -0.3312 0.0046 0.083 Uiso 1 1 calc R .
C32 C -0.3787(9) -0.4026(5) -0.1627(5) 0.0756(13) Uani 1 1 d . .
C33 C -0.1538(10) -0.4296(6) -0.1901(7) 0.140(3) Uani 1 1 d . .
H33 H -0.0481 -0.3962 -0.1576 0.168 Uiso 1 1 calc R .
C34 C -0.1108(17) -0.5189(8) -0.2781(9) 0.166(4) Uani 1 1 d . .
H34 H 0.0334 -0.5507 -0.3149 0.199 Uiso 1 1 calc R .
C35 C -0.305(3) -0.5544(7) -0.3042(9) 0.198(6) Uani 1 1 d . .
H35 H -0.3240 -0.6136 -0.3548 0.238 Uiso 1 1 calc R .
O36 O -0.4751(13) -0.4688(6) -0.2263(5) 0.137(3) Uani 1 1 d . .

loop_
_atom_site_aniso_label
_atom_site_aniso_U_11
_atom_site_aniso_U_22
_atom_site_aniso_U_33
_atom_site_aniso_U_23
_atom_site_aniso_U_13
_atom_site_aniso_U_12
Ni1 0.0539(5) 0.0606(5) 0.0420(4) -0.0144(3) -0.0037(3) 0.0017(3)
S11 0.0663(7) 0.0614(6) 0.0507(6) -0.0092(5) -0.0113(5) 0.0014(5)
C12 0.050(2) 0.065(2) 0.039(2) -0.0160(17) 0.0008(17) 0.0088(18)
S13 0.0672(7) 0.0636(6) 0.0523(7) -0.0069(5) -0.0144(5) -0.0016(5)
N14 0.0557(19) 0.067(2) 0.046(2) -0.0177(15) -0.0056(15) 0.0032(16)
C21 0.055(2) 0.082(3) 0.061(3) -0.029(2) -0.014(2) 0.015(2)
C22 0.071(3) 0.068(3) 0.049(2) -0.0145(19) -0.013(2) 0.011(2)
C23 0.078(3) 0.089(3) 0.049(3) -0.025(2) 0.014(2) 0.008(2)
N24 0.179(7) 0.141(6) 0.128(6) -0.009(4) -0.034(5) 0.010(5)
C25 0.175(9) 0.114(6) 0.077(5) -0.006(4) 0.000(6) 0.058(6)
C26 0.227(11) 0.130(6) 0.124(7) -0.051(5) -0.097(8) 0.027(7)
C27 0.158(6) 0.107(4) 0.087(4) -0.035(3) -0.068(4) 0.009(4)
C31 0.060(3) 0.085(3) 0.064(3) -0.017(2) -0.008(2) -0.014(2)
C32 0.084(4) 0.066(3) 0.077(3) -0.012(2) -0.016(3) -0.010(2)
C33 0.111(5) 0.134(5) 0.195(7) -0.088(5) -0.033(4) 0.016(3)
C34 0.182(9) 0.119(6) 0.193(9) -0.096(6) -0.004(7) 0.047(6)
C35 0.43(2) 0.069(4) 0.120(7) -0.027(4) -0.086(10) -0.023(8)
O36 0.217(8) 0.110(4) 0.108(5) -0.016(3) -0.081(5) -0.018(4)

loop_
_atom_type_symbol
_atom_type_description
_atom_type_scat_dispersion_real
_atom_type_scat_dispersion_imag
_atom_type_scat_source
C C 0.0033 0.0016 'International Tables Vol C Tables 4.2.6.8 and 6.1.1.4'
H H 0.0000 0.0000 'International Tables Vol C Tables 4.2.6.8 and 6.1.1.4'
N N 0.0061 0.0033 'International Tables Vol C Tables 4.2.6.8 and 6.1.1.4'
O O 0.0106 0.0060 'International Tables Vol C Tables 4.2.6.8 and 6.1.1.4'
S S 0.1246 0.1234 'International Tables Vol C Tables 4.2.6.8 and 6.1.1.4'
Ni Ni 0.3393 1.1124 'International Tables Vol C Tables 4.2.6.8 and 6.1.1.4'

loop_
_geom_angle_atom_site_label_1
_geom_angle_atom_site_label_2
_geom_angle_atom_site_label_3
_geom_angle
_geom_angle_site_symmetry_1
_geom_angle_site_symmetry_3
S11 Ni1 S11 180.0 . 2
S11 Ni1 S13 79.22(4) . .
S11 Ni1 S13 100.78(4) 2 .
S11 Ni1 S13 100.78(4) . 2
S11 Ni1 S13 79.22(4) 2 2
S13 Ni1 S13 180.00(2) . 2
C12 S11 Ni1 85.85(14) . .
N14 C12 S11 125.4(3) . .
N14 C12 S13 125.3(3) . .
S11 C12 S13 109.3(2) . .
C12 S13 Ni1 85.61(14) . .
C12 N14 C31 120.8(4) . .
C12 N14 C21 121.9(4) . .
C31 N14 C21 117.3(4) . .
N14 C21 C22 113.4(3) . .
N14 C21 H21A 108.9 . .
C22 C21 H21A 108.9 . .
N14 C21 H21B 108.9 . .
C22 C21 H21B 108.9 . .
H21A C21 H21B 107.7 . .
C27 C22 C23 117.0(5) . .
C27 C22 C21 123.9(5) . .
C23 C22 C21 119.1(4) . .
N24 C23 C22 117.0(6) . .
N24 C23 H23 121.5 . .
C22 C23 H23 121.5 . .
C25 N24 C23 114.7(8) . .
C26 C25 N24 132.4(9) . .
C26 C25 H25 113.8 . .
N24 C25 H25 113.8 . .
C27 C26 C25 106.7(9) . .
C27 C26 H26 126.6 . .
C25 C26 H26 126.6 . .
C26 C27 C22 132.0(9) . .
C26 C27 H27 114.0 . .
C22 C27 H27 114.0 . .
N14 C31 C32 113.3(4) . .
N14 C31 H31A 108.9 . .
C32 C31 H31A 108.9 . .
N14 C31 H31B 108.9 . .
C32 C31 H31B 108.9 . .
H31A C31 H31B 107.7 . .
O36 C32 C36 0.0(5) . .
O36 C32 C33 110.0(6) . .
C36 C32 C33 110.0(6) . .
O36 C32 O33 110.0(6) . .
C36 C32 O33 110.0(6) . .
C33 C32 O33 0.0 . .
O36 C32 C31 127.5(6) . .
C36 C32 C31 127.5(6) . .
C33 C32 C31 122.4(5) . .
O33 C32 C31 122.4(5) . .
C32 C33 C34 106.2(6) . .
C32 C33 H33 126.9 . .
C34 C33 H33 126.9 . .
C32 O33 C34 106.2(6) . .
C35 C34 C33 113.3(8) . .
C35 C34 O33 113.3(8) . .
C33 C34 O33 0.0(4) . .
C35 C34 H34 123.4 . .
C33 C34 H34 123.4 . .
O33 C34 H34 123.4 . .
C34 C35 O36 99.0(6) . .
C34 C35 C36 99.0(6) . .
O36 C35 C36 0.0(5) . .
C34 C35 H35 130.5 . .
O36 C35 H35 130.5 . .
C36 C35 H35 130.5 . .
C32 C36 C35 111.5(8) . .
C32 C36 H36 124.2 . .
C35 C36 H36 124.2 . .
C32 O36 C35 111.5(8) . .

loop_
_geom_bond_atom_site_label_1
_geom_bond_atom_site_label_2
_geom_bond_distance
_geom_bond_site_symmetry_2
Ni1 S11 2.2002(11) .
Ni1 S11 2.2002(11) 2
Ni1 S13 2.2019(11) .
Ni1 S13 2.2020(11) 2
S11 C12 1.717(4) .
C12 N14 1.308(5) .
C12 S13 1.724(4) .
N14 C31 1.465(5) .
N14 C21 1.467(5) .
C21 C22 1.503(6) .
C21 H21A 0.9700 .
C21 H21B 0.9700 .
C22 C27 1.318(7) .
C22 C23 1.357(6) .
C23 N24 1.347(9) .
C23 H23 0.9300 .
N24 C25 1.329(11) .
C25 C26 1.300(11) .
C25 H25 0.9300 .
C26 C27 1.250(9) .
C26 H26 0.9300 .
C27 H27 0.9300 .
C31 C32 1.484(7) .
C31 H31A 0.9700 .
C31 H31B 0.9700 .
C32 O36 1.325(7) .
C32 C36 1.325(7) .
C32 C33 1.347(7) .
C32 O33 1.347(7) .
C33 C34 1.414(9) .
C33 H33 0.9300 .
O33 C34 1.414(9) .
C34 C35 1.387(14) .
C34 H34 0.9300 .
C35 O36 1.501(13) .
C35 C36 1.501(13) .
C35 H35 0.9300 .
C36 H36 0.9300 .
